data_2227496
loop_
_publ_author_name
'Saeed, Azher'
'Mahmood, Zaid'
'Yang, Shiyao'
'Ahmad, Saeed'
'Salim, Muhammad'

_publ_section_title
;
 2-(3-Oxo-3,4-dihydro-2<i>H</i>-1,4-benzothiazin-4-yl)acetohydrazide
;
_journal_coeditor_code HB5598
_journal_issue 9
_journal_name_full 'Acta Crystallographica Section E'
_journal_page_first o2289
_journal_page_last o2290
_journal_paper_doi 10.1107/S1600536810031272
_journal_volume 66
_journal_year 2010
_chemical_formula_iupac 'C10 H11 N3 O2 S'
_chemical_formula_moiety 'C10 H11 N3 O2 S'
_chemical_formula_sum 'C10 H11 N3 O2 S'
_chemical_formula_weight 237.28
_chemical_melting_point 430
_chemical_name_common <i>1,4-</i>)Benzothizin-4-acetohydrazide
_chemical_name_systematic
;
2-(3-Oxo-3,4-dihydro-2<i>H</i>-1,4-benzothiazin-4-yl)acetohydrazide
;
_space_group_IT_number 9
_symmetry_cell_setting monoclinic
_symmetry_space_group_name_Hall 'C -2yc'
_symmetry_space_group_name_H-M 'C 1 c 1'
_atom_sites_solution_hydrogens geom
_atom_sites_solution_primary direct
_atom_sites_solution_secondary difmap
_audit_creation_method SHELXL-97
_cell_angle_alpha 90.00
_cell_angle_beta 95.413(3)
_cell_angle_gamma 90.00
_cell_formula_units_Z 4
_cell_length_a 15.3744(10)
_cell_length_b 7.5162(5)
_cell_length_c 9.6256(7)
_cell_measurement_reflns_used 4206
_cell_measurement_temperature 296(2)
_cell_measurement_theta_max 31.22
_cell_measurement_theta_min 3.02
_cell_volume 1107.35(13)
_computing_cell_refinement 'SAINT (Bruker, 2007)'
_computing_data_collection 'APEX2 (Bruker, 2007)'
_computing_data_reduction 'SAINT (Bruker, 2007)'
_computing_molecular_graphics 'ORTEP-3 (Farrugia, 1997) and PLATON (Spek, 2009)'
_computing_publication_material
;
WinGX (Farrugia, 1999) and PLATON (Spek, 2009)
;
_computing_structure_refinement 'SHELXL97 (Sheldrick, 2008)'
_computing_structure_solution 'SHELXS97 (Sheldrick, 2008)'
_diffrn_ambient_temperature 296(2)
_diffrn_measured_fraction_theta_full 0.998
_diffrn_measured_fraction_theta_max 0.986
_diffrn_measurement_device_type 'Bruker Kappa APEXII CCD'
_diffrn_measurement_method '\f and \w scans'
_diffrn_radiation_monochromator graphite
_diffrn_radiation_source 'fine-focus sealed tube'
_diffrn_radiation_type MoK\a
_diffrn_radiation_wavelength 0.71073
_diffrn_reflns_av_R_equivalents 0.0212
_diffrn_reflns_av_sigmaI/netI 0.0220
_diffrn_reflns_limit_h_max 20
_diffrn_reflns_limit_h_min -12
_diffrn_reflns_limit_k_max 10
_diffrn_reflns_limit_k_min -8
_diffrn_reflns_limit_l_max 10
_diffrn_reflns_limit_l_min -12
_diffrn_reflns_number 6103
_diffrn_reflns_theta_full 25.00
_diffrn_reflns_theta_max 28.38
_diffrn_reflns_theta_min 2.66
_diffrn_standards_number 0
_exptl_absorpt_coefficient_mu 0.281
_exptl_absorpt_correction_T_max 0.946
_exptl_absorpt_correction_T_min 0.882
_exptl_absorpt_correction_type multi-scan
_exptl_absorpt_process_details '(SADABS; Bruker, 2007)'
_exptl_crystal_colour colorless
_exptl_crystal_density_diffrn 1.423
_exptl_crystal_density_method 'not measured'
_exptl_crystal_description needle
_exptl_crystal_F_000 496
_exptl_crystal_size_max 0.46
_exptl_crystal_size_mid 0.23
_exptl_crystal_size_min 0.20
_refine_diff_density_max 0.176
_refine_diff_density_min -0.137
_refine_ls_abs_structure_details 'Flack (1983), 792 Friedel pairs'
_refine_ls_abs_structure_Flack 0.00(7)
_refine_ls_extinction_method none
_refine_ls_goodness_of_fit_ref 1.041
_refine_ls_hydrogen_treatment mixed
_refine_ls_matrix_type full
_refine_ls_number_parameters 157
_refine_ls_number_reflns 2168
_refine_ls_number_restraints 2
_refine_ls_restrained_S_all 1.040
_refine_ls_R_factor_all 0.0289
_refine_ls_R_factor_gt 0.0274
_refine_ls_shift/su_max 0.000
_refine_ls_shift/su_mean 0.000
_refine_ls_structure_factor_coef Fsqd
_refine_ls_weighting_details 'calc w=1/[\s^2^(Fo^2^)+(0.0437P)^2^+0.2667P] where P=(Fo^2^+2Fc^2^)/3'
_refine_ls_weighting_scheme calc
_refine_ls_wR_factor_gt 0.0746
_refine_ls_wR_factor_ref 0.0760
_reflns_number_gt 2077
_reflns_number_total 2168
_reflns_threshold_expression I>2\s(I)
_cod_data_source_file hb5598.cif
_cod_data_source_block I
_cod_original_sg_symbol_H-M 'C c'
_cod_database_code 2227496
_cod_database_fobs_code 2227496

loop_
_symmetry_equiv_pos_as_xyz
'x, y, z'
'x, -y, z+1/2'
'x+1/2, y+1/2, z'
'x+1/2, -y+1/2, z+1/2'

loop_
_atom_site_type_symbol
_atom_site_label
_atom_site_fract_x
_atom_site_fract_y
_atom_site_fract_z
_atom_site_U_iso_or_equiv
_atom_site_adp_type
_atom_site_calc_flag
_atom_site_refinement_flags
_atom_site_occupancy
_atom_site_disorder_assembly
_atom_site_disorder_group
C C1 0.81283(13) 0.1402(3) 0.4407(2) 0.0444(4) Uani d . 1 . .
C C2 0.88393(15) 0.1642(4) 0.3624(3) 0.0684(7) Uani d . 1 . .
H H2 0.9061 0.0674 0.3170 0.082 Uiso calc R 1 . .
C C3 0.92138(15) 0.3276(5) 0.3514(3) 0.0727(7) Uani d . 1 . .
H H3 0.9691 0.3412 0.2998 0.087 Uiso calc R 1 . .
C C4 0.88855(14) 0.4717(4) 0.4166(3) 0.0621(6) Uani d . 1 . .
H H4 0.9145 0.5827 0.4099 0.074 Uiso calc R 1 . .
C C5 0.81688(12) 0.4524(2) 0.4924(2) 0.0451(4) Uani d . 1 . .
H H5 0.7944 0.5514 0.5347 0.054 Uiso calc R 1 . .
C C6 0.77806(10) 0.2868(2) 0.50596(15) 0.0325(3) Uani d . 1 . .
C C7 0.64582(13) 0.1320(2) 0.56774(18) 0.0393(4) Uani d . 1 . .
C C8 0.65696(13) -0.0005(2) 0.4532(2) 0.0473(4) Uani d . 1 . .
H H8A 0.6398 0.0537 0.3633 0.057 Uiso calc R 1 . .
H H8B 0.6194 -0.1024 0.4638 0.057 Uiso calc R 1 . .
C C9 0.68864(12) 0.3985(2) 0.69169(16) 0.0371(4) Uani d . 1 . .
H H9A 0.7419 0.4638 0.7190 0.044 Uiso calc R 1 . .
H H9B 0.6710 0.3388 0.7738 0.044 Uiso calc R 1 . .
C C10 0.61760(11) 0.52828(19) 0.63748(15) 0.0311(3) Uani d . 1 . .
N N1 0.70588(9) 0.26545(17) 0.58681(13) 0.0328(3) Uani d . 1 . .
N N2 0.57596(11) 0.60513(19) 0.73773(16) 0.0391(3) Uani d . 1 . .
N N3 0.50598(12) 0.7263(3) 0.70912(19) 0.0491(4) Uani d . 1 . .
O O1 0.60169(9) 0.56431(16) 0.51324(12) 0.0441(3) Uani d . 1 . .
O O2 0.58443(11) 0.1213(2) 0.63853(16) 0.0602(4) Uani d . 1 . .
S S1 0.76839(4) -0.07275(6) 0.45907(6) 0.06435(19) Uani d . 1 . .
H H1N 0.5831(14) 0.561(3) 0.822(3) 0.036(5) Uiso d . 1 . .
H H2N 0.4722(19) 0.678(4) 0.641(3) 0.072(9) Uiso d . 1 . .
H H3N 0.5321(18) 0.834(4) 0.681(3) 0.065(8) Uiso d . 1 . .

loop_
_atom_site_aniso_label
_atom_site_aniso_U_11
_atom_site_aniso_U_22
_atom_site_aniso_U_33
_atom_site_aniso_U_12
_atom_site_aniso_U_13
_atom_site_aniso_U_23
C1 0.0391(9) 0.0492(9) 0.0446(10) 0.0071(7) 0.0020(8) -0.0098(8)
C2 0.0384(11) 0.108(2) 0.0598(13) 0.0113(12) 0.0099(10) -0.0256(14)
C3 0.0360(10) 0.126(2) 0.0580(14) -0.0063(14) 0.0133(9) 0.0076(15)
C4 0.0409(10) 0.0773(15) 0.0673(14) -0.0139(10) 0.0019(10) 0.0272(12)
C5 0.0411(10) 0.0407(9) 0.0531(12) -0.0021(8) 0.0022(8) 0.0107(8)
C6 0.0334(8) 0.0347(7) 0.0288(8) 0.0042(6) 0.0004(6) 0.0033(6)
C7 0.0462(10) 0.0359(8) 0.0360(9) -0.0013(7) 0.0057(7) 0.0027(7)
C8 0.0532(11) 0.0358(9) 0.0529(11) -0.0081(7) 0.0049(8) -0.0080(7)
C9 0.0463(9) 0.0382(8) 0.0266(8) 0.0068(7) 0.0026(7) -0.0034(6)
C10 0.0391(8) 0.0292(7) 0.0253(7) -0.0012(6) 0.0052(6) -0.0015(5)
N1 0.0393(7) 0.0293(6) 0.0304(7) 0.0025(5) 0.0068(6) -0.0012(5)
N2 0.0516(9) 0.0405(7) 0.0261(7) 0.0102(6) 0.0081(6) 0.0003(6)
N3 0.0518(10) 0.0517(10) 0.0455(9) 0.0147(8) 0.0134(8) 0.0016(8)
O1 0.0585(8) 0.0504(7) 0.0239(6) 0.0137(6) 0.0059(5) 0.0007(5)
O2 0.0559(9) 0.0728(9) 0.0553(9) -0.0161(7) 0.0223(7) -0.0008(8)
S1 0.0661(3) 0.0354(2) 0.0898(4) 0.0116(2) -0.0018(3) -0.0191(3)

loop_
_atom_type_symbol
_atom_type_description
_atom_type_scat_dispersion_real
_atom_type_scat_dispersion_imag
_atom_type_scat_source
C C 0.0033 0.0016 'International Tables Vol C Tables 4.2.6.8 and 6.1.1.4'
H H 0.0000 0.0000 'International Tables Vol C Tables 4.2.6.8 and 6.1.1.4'
N N 0.0061 0.0033 'International Tables Vol C Tables 4.2.6.8 and 6.1.1.4'
O O 0.0106 0.0060 'International Tables Vol C Tables 4.2.6.8 and 6.1.1.4'
S S 0.1246 0.1234 'International Tables Vol C Tables 4.2.6.8 and 6.1.1.4'

loop_
_geom_angle_atom_site_label_1
_geom_angle_atom_site_label_2
_geom_angle_atom_site_label_3
_geom_angle_site_symmetry_1
_geom_angle_site_symmetry_3
_geom_angle
_geom_angle_publ_flag
C2 C1 C6 . . 119.5(2) ?
C2 C1 S1 . . 120.28(17) ?
C6 C1 S1 . . 120.24(15) ?
C3 C2 C1 . . 121.0(2) ?
C3 C2 H2 . . 119.5 ?
C1 C2 H2 . . 119.5 ?
C2 C3 C4 . . 119.9(2) ?
C2 C3 H3 . . 120.0 ?
C4 C3 H3 . . 120.0 ?
C3 C4 C5 . . 120.3(2) ?
C3 C4 H4 . . 119.9 ?
C5 C4 H4 . . 119.9 ?
C4 C5 C6 . . 120.8(2) ?
C4 C5 H5 . . 119.6 ?
C6 C5 H5 . . 119.6 ?
C5 C6 C1 . . 118.46(16) ?
C5 C6 N1 . . 121.03(15) ?
C1 C6 N1 . . 120.49(15) ?
O2 C7 N1 . . 121.60(17) ?
O2 C7 C8 . . 120.86(17) ?
N1 C7 C8 . . 117.53(15) ?
C7 C8 S1 . . 110.54(14) ?
C7 C8 H8A . . 109.5 ?
S1 C8 H8A . . 109.5 ?
C7 C8 H8B . . 109.5 ?
S1 C8 H8B . . 109.5 ?
H8A C8 H8B . . 108.1 ?
N1 C9 C10 . . 111.90(13) ?
N1 C9 H9A . . 109.2 ?
C10 C9 H9A . . 109.2 ?
N1 C9 H9B . . 109.2 ?
C10 C9 H9B . . 109.2 ?
H9A C9 H9B . . 107.9 ?
O1 C10 N2 . . 122.83(15) ?
O1 C10 C9 . . 123.14(14) ?
N2 C10 C9 . . 113.99(13) ?
C7 N1 C6 . . 124.21(13) ?
C7 N1 C9 . . 115.53(14) ?
C6 N1 C9 . . 120.12(13) ?
C10 N2 N3 . . 122.91(15) ?
C10 N2 H1N . . 118.4(13) ?
N3 N2 H1N . . 117.0(14) ?
N2 N3 H2N . . 105.3(19) ?
N2 N3 H3N . . 105.6(16) ?
H2N N3 H3N . . 112(2) ?
C1 S1 C8 . . 95.78(9) ?

loop_
_geom_bond_atom_site_label_1
_geom_bond_atom_site_label_2
_geom_bond_site_symmetry_2
_geom_bond_distance
_geom_bond_publ_flag
C1 C2 . 1.397(3) ?
C1 C6 . 1.400(2) ?
C1 S1 . 1.756(2) ?
C2 C3 . 1.364(4) ?
C2 H2 . 0.9300 ?
C3 C4 . 1.372(4) ?
C3 H3 . 0.9300 ?
C4 C5 . 1.385(3) ?
C4 H4 . 0.9300 ?
C5 C6 . 1.392(2) ?
C5 H5 . 0.9300 ?
C6 N1 . 1.423(2) ?
C7 O2 . 1.218(2) ?
C7 N1 . 1.364(2) ?
C7 C8 . 1.508(3) ?
C8 S1 . 1.793(2) ?
C8 H8A . 0.9700 ?
C8 H8B . 0.9700 ?
C9 N1 . 1.463(2) ?
C9 C10 . 1.520(2) ?
C9 H9A . 0.9700 ?
C9 H9B . 0.9700 ?
C10 O1 . 1.228(2) ?
C10 N2 . 1.338(2) ?
N2 N3 . 1.417(2) ?
N2 H1N . 0.87(2) ?
N3 H2N . 0.87(3) ?
N3 H3N . 0.96(3) ?

loop_
_geom_hbond_atom_site_label_D
_geom_hbond_atom_site_label_H
_geom_hbond_atom_site_label_A
_geom_hbond_site_symmetry_A
_geom_hbond_distance_DH
_geom_hbond_distance_HA
_geom_hbond_distance_DA
_geom_hbond_angle_DHA
N3 H3N O2 1_565 0.96(3) 2.35(3) 3.299(3) 171(2)
N2 H1N O1 2_565 0.87(2) 2.07(2) 2.935(2) 175.5(18)
C3 H3 O2 4_554 0.93 2.48 3.406(3) 174
C8 H8B O1 1_545 0.97 2.57 3.442(2) 150

loop_
_geom_torsion_atom_site_label_1
_geom_torsion_atom_site_label_2
_geom_torsion_atom_site_label_3
_geom_torsion_atom_site_label_4
_geom_torsion_site_symmetry_1
_geom_torsion_site_symmetry_2
_geom_torsion_site_symmetry_3
_geom_torsion_site_symmetry_4
_geom_torsion
_geom_torsion_publ_flag
C6 C1 C2 C3 . . . . 1.6(3) ?
S1 C1 C2 C3 . . . . -177.5(2) ?
C1 C2 C3 C4 . . . . -0.8(4) ?
C2 C3 C4 C5 . . . . -0.7(4) ?
C3 C4 C5 C6 . . . . 1.2(3) ?
C4 C5 C6 C1 . . . . -0.3(3) ?
C4 C5 C6 N1 . . . . 178.29(17) ?
C2 C1 C6 C5 . . . . -1.1(3) ?
S1 C1 C6 C5 . . . . 178.02(14) ?
C2 C1 C6 N1 . . . . -179.71(19) ?
S1 C1 C6 N1 . . . . -0.6(2) ?
O2 C7 C8 S1 . . . . -135.26(18) ?
N1 C7 C8 S1 . . . . 46.0(2) ?
N1 C9 C10 O1 . . . . -26.9(2) ?
N1 C9 C10 N2 . . . . 155.47(14) ?
O2 C7 N1 C6 . . . . -178.88(18) ?
C8 C7 N1 C6 . . . . -0.2(2) ?
O2 C7 N1 C9 . . . . -3.3(2) ?
C8 C7 N1 C9 . . . . 175.45(16) ?
C5 C6 N1 C7 . . . . 155.73(17) ?
C1 C6 N1 C7 . . . . -25.7(2) ?
C5 C6 N1 C9 . . . . -19.7(2) ?
C1 C6 N1 C9 . . . . 158.89(15) ?
C10 C9 N1 C7 . . . . -76.87(18) ?
C10 C9 N1 C6 . . . . 98.95(17) ?
O1 C10 N2 N3 . . . . 4.2(3) ?
C9 C10 N2 N3 . . . . -178.15(17) ?
C2 C1 S1 C8 . . . . -143.10(19) ?
C6 C1 S1 C8 . . . . 37.80(16) ?
C7 C8 S1 C1 . . . . -58.15(15) ?

loop_
_cod_related_entry_id
_cod_related_entry_database
_cod_related_entry_code
1 ChemSpider 24745736
